data_2214240
loop_
_publ_author_name
'Zeng, Xi-Rui'
'Liu, Yin-Qiu'
'Huang Lin'
'Xu, Ya-Ping'

_publ_section_title
(4,4'-Bipyridyl-\k<i>N</i>)tetrakis(nitrato-\k^2^<i>N</i>,<i>N</i>')[4-(4-pyridyl)pyridinium-\k<i>N</i>^1^]europium(III)
_journal_coeditor_code HG2235
_journal_issue 7
_journal_name_full 'Acta Crystallographica Section E'
_journal_page_first m1929
_journal_page_last m1929
_journal_paper_doi 10.1107/S1600536807022982
_journal_volume 63
_journal_year 2007
_chemical_formula_iupac '[Eu (N O3)4 (C10 H9 N2) (C10 H8 N2)]'
_chemical_formula_moiety 'C20 H17 Eu N8 O12'
_chemical_formula_sum 'C20 H17 Eu N8 O12'
_chemical_formula_weight 713.38
_chemical_name_systematic
;
(4,4'-Bipyridyl-\kN)[4'-(4-pyridyl)pyridinium-\kN^1'^]tetrakis(nitrato-
\k^2^N,N')europium(III)
;
_space_group_IT_number 15
_symmetry_cell_setting monoclinic
_symmetry_space_group_name_Hall '-C 2yc'
_symmetry_space_group_name_H-M 'C 1 2/c 1'
_atom_sites_solution_hydrogens geom
_atom_sites_solution_primary direct
_atom_sites_solution_secondary difmap
_audit_creation_method SHELXL97
_cell_angle_alpha 90.00
_cell_angle_beta 118.834(2)
_cell_angle_gamma 90.00
_cell_formula_units_Z 4
_cell_length_a 20.136(5)
_cell_length_b 7.8079(14)
_cell_length_c 18.310(3)
_cell_measurement_temperature 293(2)
_cell_measurement_theta_max 28.40
_cell_measurement_theta_min 2.10
_cell_volume 2521.8(9)
_computing_cell_refinement SMART
_computing_data_collection 'SMART (Bruker, 2000)'
_computing_data_reduction 'SAINT (Bruker, 2000)'
_computing_molecular_graphics SHELXL97
_computing_publication_material SHELXL97
_computing_structure_refinement 'SHELXL97 (Sheldrick, 1997)'
_computing_structure_solution 'SHELXS97 (Sheldrick, 1997)'
_diffrn_ambient_temperature 293(2)
_diffrn_measured_fraction_theta_full 0.971
_diffrn_measured_fraction_theta_max 0.971
_diffrn_measurement_device_type 'Bruker APEXII area-detector'
_diffrn_measurement_method '\f and \w'
_diffrn_radiation_monochromator graphite
_diffrn_radiation_source 'fine-focus sealed tube'
_diffrn_radiation_type MoK\a
_diffrn_radiation_wavelength 0.71073
_diffrn_reflns_av_R_equivalents 0.0512
_diffrn_reflns_av_sigmaI/netI 0.0309
_diffrn_reflns_limit_h_max 24
_diffrn_reflns_limit_h_min -23
_diffrn_reflns_limit_k_max 9
_diffrn_reflns_limit_k_min -9
_diffrn_reflns_limit_l_max 21
_diffrn_reflns_limit_l_min -21
_diffrn_reflns_number 7437
_diffrn_reflns_theta_full 25.24
_diffrn_reflns_theta_max 25.24
_diffrn_reflns_theta_min 2.31
_diffrn_standards_decay_% 0
_diffrn_standards_interval_count 0
_diffrn_standards_interval_time 0
_diffrn_standards_number 0
_exptl_absorpt_coefficient_mu 2.568
_exptl_absorpt_correction_T_max 0.6185
_exptl_absorpt_correction_T_min 0.5334
_exptl_absorpt_correction_type multi-scan
_exptl_absorpt_process_details '(SADABS; Bruker, 2004)'
_exptl_crystal_colour yellow
_exptl_crystal_density_diffrn 1.879
_exptl_crystal_density_method 'not measured'
_exptl_crystal_description block
_exptl_crystal_F_000 1408
_exptl_crystal_size_max 0.28
_exptl_crystal_size_mid 0.26
_exptl_crystal_size_min 0.21
_refine_diff_density_max 0.499
_refine_diff_density_min -0.556
_refine_ls_extinction_method none
_refine_ls_goodness_of_fit_ref 1.019
_refine_ls_hydrogen_treatment mixed
_refine_ls_matrix_type full
_refine_ls_number_parameters 191
_refine_ls_number_reflns 2211
_refine_ls_number_restraints 1
_refine_ls_restrained_S_all 1.018
_refine_ls_R_factor_all 0.0185
_refine_ls_R_factor_gt 0.0179
_refine_ls_shift/su_max 0.000
_refine_ls_shift/su_mean 0.000
_refine_ls_structure_factor_coef Fsqd
_refine_ls_weighting_details 'calc w = 1/[\s^2^(Fo^2^)+(0.031P)^2^+0.9897P] where P=(Fo^2^+2Fc^2^)/3'
_refine_ls_weighting_scheme calc
_refine_ls_wR_factor_gt 0.0487
_refine_ls_wR_factor_ref 0.0489
_reflns_number_gt 2153
_reflns_number_total 2211
_reflns_threshold_expression I>2\s(I)
_cod_data_source_file hg2235.cif
_cod_data_source_block I
_cod_original_sg_symbol_H-M 'C 2/c'
_cod_database_code 2214240
_cod_database_fobs_code 2214240

loop_
_symmetry_equiv_pos_as_xyz
'x, y, z'
'-x, y, -z+1/2'
'x+1/2, y+1/2, z'
'-x+1/2, y+1/2, -z+1/2'
'-x, -y, -z'
'x, -y, z-1/2'
'-x+1/2, -y+1/2, -z'
'x+1/2, -y+1/2, z-1/2'

loop_
_atom_site_type_symbol
_atom_site_label
_atom_site_fract_x
_atom_site_fract_y
_atom_site_fract_z
_atom_site_U_iso_or_equiv
_atom_site_adp_type
_atom_site_calc_flag
_atom_site_refinement_flags
_atom_site_occupancy
_atom_site_disorder_assembly
_atom_site_disorder_group
H H11 0.243(7) 1.222(16) 0.018(7) 0.13(5) Uiso d PD 0.50(10) A 1
Eu Eu1 0.0000 0.338536(17) 0.2500 0.03085(8) Uani d S 1 . .
O O4 0.00208(11) 0.3047(3) 0.11446(11) 0.0480(4) Uani d . 1 . .
O O3 0.12196(11) 0.2141(3) 0.27142(11) 0.0468(4) Uani d . 1 . .
O O6 -0.09200(10) 0.4418(2) 0.11018(11) 0.0478(4) Uani d . 1 . .
N N2 -0.05805(13) 0.3852(3) 0.07139(12) 0.0427(5) Uani d . 1 . .
N N1 0.12672(12) 0.0900(3) 0.31810(12) 0.0407(5) Uani d . 1 . .
O O1 0.07166(11) 0.0719(3) 0.33171(13) 0.0554(5) Uani d . 1 . .
O O2 0.18155(12) -0.0037(3) 0.34727(12) 0.0622(5) Uani d . 1 . .
O O5 -0.08280(14) 0.4120(3) -0.00236(11) 0.0702(6) Uani d . 1 . .
N N3 0.06444(12) 0.6021(3) 0.22022(12) 0.0399(4) Uani d . 1 . .
C C3 0.12606(15) 0.8304(3) 0.15042(14) 0.0340(5) Uani d . 1 . .
C C4 0.05361(16) 0.8533(3) 0.13925(16) 0.0396(6) Uani d . 1 . .
H H4 0.0244 0.9459 0.1087 0.048 Uiso calc R 1 . .
C C2 0.16818(15) 0.6951(3) 0.19990(15) 0.0412(5) Uani d . 1 . .
H H2 0.2178 0.6777 0.2108 0.049 Uiso calc R 1 . .
C C5 0.02512(15) 0.7364(3) 0.17410(15) 0.0411(5) Uani d . 1 . .
H H5 -0.0241 0.7521 0.1649 0.049 Uiso calc R 1 . .
C C1 0.13539(14) 0.5861(4) 0.23286(15) 0.0437(6) Uani d . 1 . .
H H1 0.1645 0.4959 0.2660 0.052 Uiso calc R 1 . .
C C6 0.15731(13) 0.9448(3) 0.10950(13) 0.0347(5) Uani d . 1 . .
C C7 0.20534(15) 0.8784(4) 0.08172(15) 0.0399(5) Uani d . 1 . .
H H7 0.2178 0.7627 0.0882 0.048 Uiso calc R 1 . .
C C10 0.13999(17) 1.1166(4) 0.09719(19) 0.0509(7) Uani d . 1 . .
H H10 0.1071 1.1645 0.1138 0.061 Uiso calc R 1 . .
N N4 0.21769(15) 1.1517(3) 0.03422(15) 0.0461(6) Uani d D 1 . .
C C8 0.23413(14) 0.9869(4) 0.04437(15) 0.0444(6) Uani d . 1 . .
H H8 0.2661 0.9424 0.0257 0.053 Uiso calc R 1 . .
C C9 0.17182(18) 1.2178(4) 0.05995(19) 0.0571(7) Uani d . 1 . .
H H9 0.1608 1.3343 0.0529 0.068 Uiso calc R 1 . .

loop_
_atom_site_aniso_label
_atom_site_aniso_U_11
_atom_site_aniso_U_22
_atom_site_aniso_U_33
_atom_site_aniso_U_12
_atom_site_aniso_U_13
_atom_site_aniso_U_23
Eu1 0.03323(11) 0.02896(11) 0.04004(11) 0.000 0.02536(8) 0.000
O4 0.0522(12) 0.0524(11) 0.0503(9) 0.0116(9) 0.0333(9) 0.0021(8)
O3 0.0481(10) 0.0443(10) 0.0590(10) 0.0099(9) 0.0345(8) 0.0132(9)
O6 0.0424(10) 0.0494(11) 0.0557(9) 0.0070(8) 0.0268(8) -0.0007(8)
N2 0.0485(13) 0.0384(11) 0.0410(10) -0.0004(10) 0.0214(10) -0.0026(9)
N1 0.0442(12) 0.0352(12) 0.0429(10) 0.0027(9) 0.0210(9) -0.0010(9)
O1 0.0572(12) 0.0441(11) 0.0790(12) 0.0028(9) 0.0442(10) 0.0143(10)
O2 0.0588(12) 0.0558(13) 0.0664(11) 0.0266(10) 0.0258(9) 0.0138(10)
O5 0.0959(17) 0.0657(15) 0.0396(10) 0.0070(13) 0.0253(10) 0.0010(10)
N3 0.0473(13) 0.0380(11) 0.0475(10) -0.0024(9) 0.0332(9) 0.0034(9)
C3 0.0401(13) 0.0324(13) 0.0387(11) -0.0038(8) 0.0262(10) -0.0016(8)
C4 0.0447(15) 0.0358(13) 0.0524(13) 0.0048(9) 0.0346(12) 0.0064(10)
C2 0.0358(13) 0.0450(14) 0.0475(12) 0.0003(10) 0.0238(11) 0.0091(11)
C5 0.0466(14) 0.0350(13) 0.0578(13) 0.0022(11) 0.0382(12) 0.0027(11)
C1 0.0404(14) 0.0450(16) 0.0480(12) 0.0022(11) 0.0230(11) 0.0140(11)
C6 0.0349(11) 0.0372(12) 0.0390(10) -0.0024(9) 0.0234(9) 0.0022(9)
C7 0.0405(13) 0.0396(12) 0.0486(12) 0.0024(10) 0.0286(11) 0.0041(10)
C10 0.0651(19) 0.0383(13) 0.0764(18) 0.0059(13) 0.0558(16) 0.0090(13)
N4 0.0494(14) 0.0488(15) 0.0536(12) -0.0056(9) 0.0356(11) 0.0093(9)
C8 0.0412(13) 0.0527(16) 0.0513(12) -0.0010(11) 0.0318(11) 0.0043(11)
C9 0.073(2) 0.0411(15) 0.0819(18) 0.0055(14) 0.0567(17) 0.0146(15)

loop_
_atom_type_symbol
_atom_type_description
_atom_type_scat_dispersion_real
_atom_type_scat_dispersion_imag
_atom_type_scat_source
C C 0.0033 0.0016 'International Tables Vol C Tables 4.2.6.8 and 6.1.1.4'
H H 0.0000 0.0000 'International Tables Vol C Tables 4.2.6.8 and 6.1.1.4'
N N 0.0061 0.0033 'International Tables Vol C Tables 4.2.6.8 and 6.1.1.4'
O O 0.0106 0.0060 'International Tables Vol C Tables 4.2.6.8 and 6.1.1.4'
Eu Eu -0.1578 3.6682 'International Tables Vol C Tables 4.2.6.8 and 6.1.1.4'

loop_
_geom_angle_atom_site_label_1
_geom_angle_atom_site_label_2
_geom_angle_atom_site_label_3
_geom_angle_site_symmetry_1
_geom_angle_site_symmetry_3
_geom_angle
O6 Eu1 O6 2 . 141.76(9)
O6 Eu1 O3 2 . 76.92(6)
O6 Eu1 O3 . . 118.81(6)
O6 Eu1 O3 2 2 118.81(6)
O6 Eu1 O3 . 2 76.92(6)
O3 Eu1 O3 . 2 134.06(10)
O6 Eu1 O4 2 2 51.01(6)
O6 Eu1 O4 . 2 134.26(7)
O3 Eu1 O4 . 2 106.74(6)
O3 Eu1 O4 2 2 68.29(6)
O6 Eu1 O4 2 . 134.26(7)
O6 Eu1 O4 . . 51.01(6)
O3 Eu1 O4 . . 68.29(6)
O3 Eu1 O4 2 . 106.74(6)
O4 Eu1 O4 2 . 167.96(9)
O6 Eu1 O1 2 2 143.35(6)
O6 Eu1 O1 . 2 74.31(7)
O3 Eu1 O1 . 2 90.56(6)
O3 Eu1 O1 2 2 49.94(6)
O4 Eu1 O1 2 2 102.59(6)
O4 Eu1 O1 . 2 67.15(7)
O6 Eu1 O1 2 . 74.31(7)
O6 Eu1 O1 . . 143.35(6)
O3 Eu1 O1 . . 49.94(6)
O3 Eu1 O1 2 . 90.56(6)
O4 Eu1 O1 2 . 67.14(7)
O4 Eu1 O1 . . 102.60(6)
O1 Eu1 O1 2 . 71.41(10)
O6 Eu1 N3 2 . 76.11(6)
O6 Eu1 N3 . . 74.15(7)
O3 Eu1 N3 . . 77.88(7)
O3 Eu1 N3 2 . 145.24(7)
O4 Eu1 N3 2 . 122.13(6)
O4 Eu1 N3 . . 68.44(7)
O1 Eu1 N3 2 . 135.27(6)
O1 Eu1 N3 . . 124.20(7)
O6 Eu1 N3 2 2 74.15(7)
O6 Eu1 N3 . 2 76.11(6)
O3 Eu1 N3 . 2 145.24(7)
O3 Eu1 N3 2 2 77.88(7)
O4 Eu1 N3 2 2 68.44(7)
O4 Eu1 N3 . 2 122.13(6)
O1 Eu1 N3 2 2 124.20(6)
O1 Eu1 N3 . 2 135.27(6)
N3 Eu1 N3 . 2 76.83(9)
O6 Eu1 N2 2 2 25.77(6)
O6 Eu1 N2 . 2 144.95(6)
O3 Eu1 N2 . 2 92.34(6)
O3 Eu1 N2 2 2 93.26(6)
O4 Eu1 N2 2 2 25.24(6)
O4 Eu1 N2 . 2 158.55(7)
O1 Eu1 N2 2 2 124.35(7)
O1 Eu1 N2 . 2 68.82(7)
N3 Eu1 N2 . 2 99.43(6)
N3 Eu1 N2 2 2 68.91(6)
O6 Eu1 N1 2 2 135.74(6)
O6 Eu1 N1 . 2 73.34(6)
O3 Eu1 N1 . 2 113.25(7)
O3 Eu1 N1 2 2 24.97(6)
O4 Eu1 N1 2 2 85.74(6)
O4 Eu1 N1 . 2 86.37(6)
O1 Eu1 N1 2 2 24.99(6)
O1 Eu1 N1 . 2 80.89(6)
N3 Eu1 N1 . 2 146.93(6)
N3 Eu1 N1 2 2 100.91(7)
N2 Eu1 N1 2 2 110.62(6)
N2 O4 Eu1 . . 95.61(13)
N1 O3 Eu1 . . 98.80(14)
N2 O6 Eu1 . . 97.39(14)
O5 N2 O4 . . 122.9(2)
O5 N2 O6 . . 121.1(2)
O4 N2 O6 . . 115.97(19)
O2 N1 O1 . . 123.2(2)
O2 N1 O3 . . 121.1(2)
O1 N1 O3 . . 115.7(2)
N1 O1 Eu1 . . 95.47(13)
C1 N3 C5 . . 116.0(2)
C1 N3 Eu1 . . 118.97(17)
C5 N3 Eu1 . . 122.90(16)
C4 C3 C2 . . 117.7(2)
C4 C3 C6 . . 121.4(2)
C2 C3 C6 . . 120.9(2)
C3 C4 C5 . . 119.2(2)
C3 C4 H4 . . 120.4
C5 C4 H4 . . 120.4
C1 C2 C3 . . 119.0(2)
C1 C2 H2 . . 120.5
C3 C2 H2 . . 120.5
N3 C5 C4 . . 123.7(2)
N3 C5 H5 . . 118.1
C4 C5 H5 . . 118.1
N3 C1 C2 . . 124.2(2)
N3 C1 H1 . . 117.9
C2 C1 H1 . . 117.9
C10 C6 C7 . . 117.9(2)
C10 C6 C3 . . 122.2(2)
C7 C6 C3 . . 119.9(2)
C8 C7 C6 . . 119.0(3)
C8 C7 H7 . . 120.5
C6 C7 H7 . . 120.5
C6 C10 C9 . . 119.7(3)
C6 C10 H10 . . 120.2
C9 C10 H10 . . 120.2
C8 N4 C9 . . 120.0(2)
C8 N4 H11 . . 120(10)
C9 N4 H11 . . 119(10)
N4 C8 C7 . . 122.1(2)
N4 C8 H8 . . 118.9
C7 C8 H8 . . 118.9
N4 C9 C10 . . 121.3(3)
N4 C9 H9 . . 119.4
C10 C9 H9 . . 119.4

loop_
_geom_bond_atom_site_label_1
_geom_bond_atom_site_label_2
_geom_bond_site_symmetry_2
_geom_bond_distance
_geom_bond_publ_flag
Eu1 O6 2 2.4620(18) yes
Eu1 O6 . 2.4620(18) ?
Eu1 O3 . 2.4900(19) yes
Eu1 O3 2 2.4900(19) ?
Eu1 O4 2 2.5159(18) yes
Eu1 O4 . 2.5160(18) ?
Eu1 O1 2 2.563(2) yes
Eu1 O1 . 2.563(2) ?
Eu1 N3 . 2.626(2) yes
Eu1 N3 2 2.626(2) ?
Eu1 N2 2 2.917(2) yes
Eu1 N1 2 2.960(2) yes
O4 N2 . 1.250(3) ?
O3 N1 . 1.265(3) ?
O6 N2 . 1.279(3) ?
N2 O5 . 1.211(3) ?
N1 O2 . 1.213(3) ?
N1 O1 . 1.256(3) ?
N3 C1 . 1.338(3) ?
N3 C5 . 1.340(4) ?
C3 C4 . 1.383(4) ?
C3 C2 . 1.384(3) ?
C3 C6 . 1.487(3) ?
C4 C5 . 1.386(3) ?
C4 H4 . 0.9300 ?
C2 C1 . 1.381(4) ?
C2 H2 . 0.9300 ?
C5 H5 . 0.9300 ?
C1 H1 . 0.9300 ?
C6 C10 . 1.377(4) ?
C6 C7 . 1.392(3) ?
C7 C8 . 1.380(4) ?
C7 H7 . 0.9300 ?
C10 C9 . 1.386(4) ?
C10 H10 . 0.9300 ?
N4 C8 . 1.319(4) ?
N4 C9 . 1.327(4) ?
N4 H11 . 0.89(2) ?
C8 H8 . 0.9300 ?
C9 H9 . 0.9300 ?

loop_
_geom_hbond_atom_site_label_D
_geom_hbond_atom_site_label_H
_geom_hbond_atom_site_label_A
_geom_hbond_site_symmetry_A
_geom_hbond_distance_DH
_geom_hbond_distance_HA
_geom_hbond_distance_DA
_geom_hbond_angle_DHA
N4 H11 N4 7_575 0.89(6) 1.80(6) 2.682(4) 169(6)

loop_
_geom_torsion_atom_site_label_1
_geom_torsion_atom_site_label_2
_geom_torsion_atom_site_label_3
_geom_torsion_atom_site_label_4
_geom_torsion_site_symmetry_1
_geom_torsion
O6 Eu1 O4 N2 2 -127.84(16)
O6 Eu1 O4 N2 . 0.63(14)
O3 Eu1 O4 N2 . -171.12(17)
O3 Eu1 O4 N2 2 57.44(17)
O4 Eu1 O4 N2 2 121.24(16)
O1 Eu1 O4 N2 2 88.55(16)
O1 Eu1 O4 N2 . 151.89(15)
N3 Eu1 O4 N2 . -86.04(16)
N3 Eu1 O4 N2 2 -28.55(19)
N2 Eu1 O4 N2 2 -144.4(2)
N1 Eu1 O4 N2 2 72.07(16)
O6 Eu1 O3 N1 2 78.56(15)
O6 Eu1 O3 N1 . -139.02(14)
O3 Eu1 O3 N1 2 -39.07(13)
O4 Eu1 O3 N1 2 36.66(16)
O4 Eu1 O3 N1 . -131.72(16)
O1 Eu1 O3 N1 2 -66.67(15)
O1 Eu1 O3 N1 . -1.81(13)
N3 Eu1 O3 N1 . 156.89(16)
N3 Eu1 O3 N1 2 112.80(16)
N2 Eu1 O3 N1 2 57.74(15)
N1 Eu1 O3 N1 2 -55.91(18)
O6 Eu1 O6 N2 2 114.43(15)
O3 Eu1 O6 N2 . 8.13(17)
O3 Eu1 O6 N2 2 -125.26(15)
O4 Eu1 O6 N2 2 -166.10(13)
O4 Eu1 O6 N2 . -0.62(14)
O1 Eu1 O6 N2 2 -73.66(15)
O1 Eu1 O6 N2 . -52.45(19)
N3 Eu1 O6 N2 . 74.22(15)
N3 Eu1 O6 N2 2 154.21(16)
N2 Eu1 O6 N2 2 158.00(15)
N1 Eu1 O6 N2 2 -99.67(15)
Eu1 O4 N2 O5 . 177.7(2)
Eu1 O4 N2 O6 . -1.0(2)
Eu1 O6 N2 O5 . -177.7(2)
Eu1 O6 N2 O4 . 1.1(2)
Eu1 O3 N1 O2 . -176.7(2)
Eu1 O3 N1 O1 . 3.1(2)
O2 N1 O1 Eu1 . 176.8(2)
O3 N1 O1 Eu1 . -3.0(2)
O6 Eu1 O1 N1 2 -84.12(15)
O6 Eu1 O1 N1 . 87.49(17)
O3 Eu1 O1 N1 . 1.81(13)
O3 Eu1 O1 N1 2 156.02(14)
O4 Eu1 O1 N1 2 -137.91(16)
O4 Eu1 O1 N1 . 48.72(15)
O1 Eu1 O1 N1 2 109.05(16)
N3 Eu1 O1 N1 . -23.62(17)
N3 Eu1 O1 N1 2 -130.75(14)
N2 Eu1 O1 N1 2 -110.70(15)
N1 Eu1 O1 N1 2 132.90(14)
O6 Eu1 N3 C1 2 73.72(18)
O6 Eu1 N3 C1 . -130.59(19)
O3 Eu1 N3 C1 . -5.60(17)
O3 Eu1 N3 C1 2 -165.32(15)
O4 Eu1 N3 C1 2 96.69(18)
O4 Eu1 N3 C1 . -76.82(18)
O1 Eu1 N3 C1 2 -83.9(2)
O1 Eu1 N3 C1 . 14.0(2)
N3 Eu1 N3 C1 2 150.4(2)
N2 Eu1 N3 C1 2 84.77(18)
N1 Eu1 N3 C1 2 -119.82(18)
O6 Eu1 N3 C5 2 -123.43(19)
O6 Eu1 N3 C5 . 32.26(18)
O3 Eu1 N3 C5 . 157.24(19)
O3 Eu1 N3 C5 2 -2.5(2)
O4 Eu1 N3 C5 2 -100.46(19)
O4 Eu1 N3 C5 . 86.02(18)
O1 Eu1 N3 C5 2 78.9(2)
O1 Eu1 N3 C5 . 176.88(17)
N3 Eu1 N3 C5 2 -46.80(16)
N2 Eu1 N3 C5 2 -112.38(18)
N1 Eu1 N3 C5 2 43.0(2)
C2 C3 C4 C5 . -3.2(4)
C6 C3 C4 C5 . 175.7(2)
C4 C3 C2 C1 . 2.5(4)
C6 C3 C2 C1 . -176.3(2)
C1 N3 C5 C4 . 1.0(4)
Eu1 N3 C5 C4 . -162.3(2)
C3 C4 C5 N3 . 1.4(4)
C5 N3 C1 C2 . -1.8(4)
Eu1 N3 C1 C2 . 162.2(2)
C3 C2 C1 N3 . 0.0(4)
C4 C3 C6 C10 . 34.9(4)
C2 C3 C6 C10 . -146.3(3)
C4 C3 C6 C7 . -144.6(2)
C2 C3 C6 C7 . 34.2(3)
C10 C6 C7 C8 . 0.8(4)
C3 C6 C7 C8 . -179.6(2)
C7 C6 C10 C9 . -1.6(4)
C3 C6 C10 C9 . 178.9(3)
C9 N4 C8 C7 . -0.3(4)
C6 C7 C8 N4 . 0.1(4)
C8 N4 C9 C10 . -0.4(5)
C6 C10 C9 N4 . 1.4(5)
